data_4515361
loop_
_publ_author_name
'Li, Liang'
'Cheng, Jiahui'
'Liu, Zhipeng'
'Song, Lin'
'You, Yujian'
'Zhou, Xinhui'
'Huang, Wei'

_publ_section_title
;
 Ratiometric Luminescent Sensor of Picric Acid Based on the Dual-Emission
 Mixed-Lanthanide Coordination Polymer.
;
_journal_issue 50
_journal_name_full 'ACS applied materials &amp; interfaces'
_journal_page_first 44109
_journal_page_last 44115
_journal_paper_doi 10.1021/acsami.8b13719
_journal_volume 10
_journal_year 2018
_chemical_formula_moiety 'C43 H33 Er2 N2 O14'
_chemical_formula_sum 'C43 H33 Er2 N2 O14'
_chemical_formula_weight 1136.23
_space_group_crystal_system triclinic
_space_group_IT_number 2
_space_group_name_Hall '-P 1'
_space_group_name_H-M_alt 'P -1'
_atom_sites_solution_hydrogens geom
_audit_creation_method SHELXL-2018/3
_cell_angle_alpha 82.528(4)
_cell_angle_beta 78.545(3)
_cell_angle_gamma 78.474(3)
_cell_formula_units_Z 2
_cell_length_a 9.7162(15)
_cell_length_b 13.819(2)
_cell_length_c 14.386(2)
_cell_measurement_reflns_used 3812
_cell_measurement_temperature 100(2)
_cell_measurement_theta_max 21.5
_cell_measurement_theta_min 2.2
_cell_volume 1846.7(5)
_computing_cell_refinement SMART
_computing_data_collection 'SMART (Bruker, 2008)'
_computing_data_reduction 'SAINT (Bruker, 2008)'
_computing_molecular_graphics 'SHELXTL (Bruker, 2008)'
_computing_publication_material 'SHELXTL (Bruker, 2008)'
_computing_structure_refinement 'SHELXL-2018/3 (Sheldrick, 2018)'
_computing_structure_solution 'SHELXTL (Bruker, 2008)'
_diffrn_ambient_temperature 100(2)
_diffrn_measured_fraction_theta_full 0.976
_diffrn_measured_fraction_theta_max 0.973
_diffrn_measurement_device_type 'Bruker Smart Apex II CCD'
_diffrn_measurement_method 'phi and omega scans'
_diffrn_radiation_source 'fine-focus sealed tube'
_diffrn_radiation_type MoK\a
_diffrn_radiation_wavelength 0.71073
_diffrn_reflns_av_R_equivalents 0.0181
_diffrn_reflns_av_unetI/netI 0.0404
_diffrn_reflns_Laue_measured_fraction_full 0.976
_diffrn_reflns_Laue_measured_fraction_max 0.973
_diffrn_reflns_limit_h_max 11
_diffrn_reflns_limit_h_min -11
_diffrn_reflns_limit_k_max 16
_diffrn_reflns_limit_k_min -17
_diffrn_reflns_limit_l_max 11
_diffrn_reflns_limit_l_min -17
_diffrn_reflns_number 11700
_diffrn_reflns_point_group_measured_fraction_full 0.976
_diffrn_reflns_point_group_measured_fraction_max 0.973
_diffrn_reflns_theta_full 25.242
_diffrn_reflns_theta_max 25.999
_diffrn_reflns_theta_min 1.451
_exptl_absorpt_coefficient_mu 4.593
_exptl_absorpt_correction_T_max 0.66
_exptl_absorpt_correction_T_min 0.61
_exptl_absorpt_correction_type multi-scan
_exptl_absorpt_process_details 'SADABS; Bruker, 2008'
_exptl_crystal_colour colorless
_exptl_crystal_density_diffrn 2.043
_exptl_crystal_description block
_exptl_crystal_F_000 1106
_exptl_crystal_size_max 0.120
_exptl_crystal_size_mid 0.110
_exptl_crystal_size_min 0.100
_refine_diff_density_max 1.420
_refine_diff_density_min -1.189
_refine_diff_density_rms 0.157
_refine_ls_extinction_method none
_refine_ls_goodness_of_fit_ref 1.071
_refine_ls_hydrogen_treatment constr
_refine_ls_matrix_type full
_refine_ls_number_parameters 546
_refine_ls_number_reflns 7053
_refine_ls_number_restraints 0
_refine_ls_restrained_S_all 1.071
_refine_ls_R_factor_all 0.0470
_refine_ls_R_factor_gt 0.0373
_refine_ls_shift/su_max 0.001
_refine_ls_shift/su_mean 0.000
_refine_ls_structure_factor_coef Fsqd
_refine_ls_weighting_details 'w=1/[\s^2^(Fo^2^)+(0.07P)^2^+1.88P] where P=(Fo^2^+2Fc^2^)/3'
_refine_ls_weighting_scheme calc
_refine_ls_wR_factor_gt 0.1061
_refine_ls_wR_factor_ref 0.1108
_reflns_Friedel_coverage 0.000
_reflns_number_gt 6003
_reflns_number_total 7053
_reflns_threshold_expression 'I > 2\s(I)'
_cod_data_source_file am8b13719_si_002.cif
_cod_data_source_block ErL
_cod_database_code 4515361
_shelx_shelxl_version_number 2018/3
_shelx_space_group_comment
;
The symmetry employed for this shelxl refinement is uniquely defined
by the following loop, which should always be used as a source of
symmetry information in preference to the above space-group names.
They are only intended as comments.
;
_shelx_estimated_absorpt_t_min 0.609
_shelx_estimated_absorpt_t_max 0.657

loop_
_space_group_symop_operation_xyz
'x, y, z'
'-x, -y, -z'

loop_
_atom_site_label
_atom_site_type_symbol
_atom_site_fract_x
_atom_site_fract_y
_atom_site_fract_z
_atom_site_U_iso_or_equiv
_atom_site_adp_type
_atom_site_occupancy
_atom_site_site_symmetry_order
_atom_site_calc_flag
_atom_site_refinement_flags_posn
_atom_site_refinement_flags_adp
C1 C -0.6877(6) 1.1343(5) 1.2096(5) 0.0213(14) Uani 1 1 d . .
C2 C -0.5365(6) 1.0843(5) 1.1800(5) 0.0209(13) Uani 1 1 d . .
C3 C -0.4808(7) 1.0725(5) 1.0855(5) 0.0268(15) Uani 1 1 d . .
H3 H -0.535882 1.101750 1.038072 0.032 Uiso 1 1 calc R U
C4 C -0.3455(7) 1.0185(5) 1.0588(5) 0.0259(15) Uani 1 1 d . .
H4 H -0.310032 1.009028 0.993602 0.031 Uiso 1 1 calc R U
C5 C -0.4521(7) 1.0464(5) 1.2486(5) 0.0240(14) Uani 1 1 d . .
H5 H -0.488306 1.055391 1.313830 0.029 Uiso 1 1 calc R U
C6 C -0.3149(7) 0.9954(5) 1.2210(5) 0.0231(14) Uani 1 1 d . .
H6 H -0.256382 0.971608 1.267723 0.028 Uiso 1 1 calc R U
C7 C -0.2613(6) 0.9782(4) 1.1265(5) 0.0199(13) Uani 1 1 d . .
C8 C -0.1195(6) 0.9135(5) 1.0997(5) 0.0178(13) Uani 1 1 d . .
C9 C -0.1087(6) 0.8379(4) 1.0432(5) 0.0188(13) Uani 1 1 d . .
H9 H -0.189028 0.833262 1.016672 0.023 Uiso 1 1 calc R U
C10 C 0.0143(6) 0.7688(5) 1.0240(5) 0.0200(13) Uani 1 1 d . .
C11 C 0.0164(6) 0.6848(5) 0.9681(5) 0.0197(14) Uani 1 1 d . .
C12 C 0.0062(7) 1.0100(5) 1.1831(5) 0.0254(15) Uani 1 1 d . .
C13 C 0.0006(6) 0.9227(5) 1.1350(5) 0.0211(13) Uani 1 1 d . .
C14 C 0.1241(6) 0.8537(5) 1.1170(5) 0.0222(14) Uani 1 1 d . .
H14 H 0.204412 0.859313 1.142914 0.027 Uiso 1 1 calc R U
C15 C 0.1346(6) 0.7748(5) 1.0612(5) 0.0184(13) Uani 1 1 d . .
C16 C 0.7240(6) 0.2930(4) 0.9569(5) 0.0188(13) Uani 1 1 d . .
C17 C 0.6395(7) 0.2942(5) 1.0466(5) 0.0234(14) Uani 1 1 d . .
H17 H 0.678164 0.260836 1.100263 0.028 Uiso 1 1 calc R U
C18 C 0.4988(6) 0.3436(5) 1.0588(5) 0.0243(15) Uani 1 1 d . .
H18 H 0.441786 0.343238 1.120673 0.029 Uiso 1 1 calc R U
C19 C 0.6694(7) 0.3485(5) 0.8812(5) 0.0270(15) Uani 1 1 d . .
H19 H 0.728698 0.352304 0.820279 0.032 Uiso 1 1 calc R U
C20 C 0.5298(7) 0.3986(5) 0.8924(5) 0.0279(15) Uani 1 1 d . .
H20 H 0.494281 0.436648 0.839557 0.034 Uiso 1 1 calc R U
C21 C 0.4409(6) 0.3933(5) 0.9815(5) 0.0222(14) Uani 1 1 d . .
C22 C 0.2858(6) 0.4360(5) 0.9898(5) 0.0222(14) Uani 1 1 d . .
C23 C 0.2628(6) 0.6436(5) 0.7152(5) 0.0210(14) Uani 1 1 d . .
C24 C 0.4169(6) 0.6168(5) 0.6715(5) 0.0207(13) Uani 1 1 d . .
C25 C 0.4683(6) 0.5225(5) 0.6409(5) 0.0225(14) Uani 1 1 d . .
H25 H 0.405523 0.476368 0.648335 0.027 Uiso 1 1 calc R U
C26 C 0.6115(6) 0.4953(5) 0.5992(5) 0.0222(14) Uani 1 1 d . .
H26 H 0.645004 0.431303 0.577491 0.027 Uiso 1 1 calc R U
C27 C 0.5100(6) 0.6828(5) 0.6610(5) 0.0227(14) Uani 1 1 d . .
H27 H 0.476084 0.747212 0.681690 0.027 Uiso 1 1 calc R U
C28 C 0.6503(6) 0.6560(5) 0.6212(5) 0.0216(14) Uani 1 1 d . .
H28 H 0.712435 0.702389 0.614847 0.026 Uiso 1 1 calc R U
C29 C 0.7051(6) 0.5616(5) 0.5895(4) 0.0172(12) Uani 1 1 d . .
C30 C 0.8563(6) 0.5318(4) 0.5450(4) 0.0176(13) Uani 1 1 d . .
C31 C 0.9671(7) 0.5589(5) 0.5758(5) 0.0265(11) Uani 1 1 d . .
C32 C 0.9488(6) 0.6180(6) 0.6585(5) 0.0265(11) Uani 1 1 d . .
C33 C 1.1095(6) 0.5271(5) 0.5317(5) 0.0212(13) Uani 1 1 d . .
H33 H 1.184494 0.546185 0.554519 0.025 Uiso 1 1 calc R U
C34 C 0.1113(10) 0.3237(6) 0.7316(6) 0.045(2) Uani 1 1 d . .
C35 C 0.3572(9) 0.2815(7) 0.7596(7) 0.052(2) Uani 1 1 d . .
H35A H 0.339454 0.346186 0.784865 0.077 Uiso 1 1 calc R U
H35B H 0.449308 0.272500 0.716176 0.077 Uiso 1 1 calc R U
H35C H 0.358815 0.228859 0.812297 0.077 Uiso 1 1 calc R U
C36 C 0.2697(11) 0.2266(6) 0.6235(6) 0.058(3) Uani 1 1 d . .
H36A H 0.329725 0.160389 0.632617 0.070 Uiso 1 1 calc R U
H36B H 0.317018 0.265545 0.567968 0.070 Uiso 1 1 calc R U
C37 C 0.1162(11) 0.2186(7) 0.6128(7) 0.058(3) Uani 1 1 d . .
H37A H 0.105659 0.227553 0.545055 0.069 Uiso 1 1 calc R U
H37B H 0.091741 0.153842 0.641751 0.069 Uiso 1 1 calc R U
C38 C 0.0272(10) 0.3004(6) 0.6649(6) 0.044(2) Uani 1 1 d . .
H38A H -0.062479 0.280376 0.700462 0.053 Uiso 1 1 calc R U
H38B H 0.002871 0.359215 0.620084 0.053 Uiso 1 1 calc R U
C39 C 0.1537(9) 0.8682(7) 0.5305(7) 0.047(2) Uani 1 1 d . .
C40 C 0.1965(12) 0.7662(7) 0.4817(7) 0.062(3) Uani 1 1 d . .
H40A H 0.270268 0.718810 0.510883 0.074 Uiso 1 1 calc R U
H40B H 0.112516 0.734758 0.484581 0.074 Uiso 1 1 calc R U
C41 C 0.2542(12) 0.8039(8) 0.3810(8) 0.065(3) Uani 1 1 d . .
H41A H 0.324795 0.751244 0.348513 0.078 Uiso 1 1 calc R U
H41B H 0.176089 0.826457 0.343966 0.078 Uiso 1 1 calc R U
C42 C 0.3230(11) 0.8884(8) 0.3908(8) 0.063(3) Uani 1 1 d . .
H42A H 0.423779 0.865116 0.398231 0.075 Uiso 1 1 calc R U
H42B H 0.319178 0.938222 0.334936 0.075 Uiso 1 1 calc R U
C43 C 0.2620(13) 1.0293(8) 0.4973(8) 0.073(3) Uani 1 1 d . .
H43A H 0.178921 1.080178 0.487379 0.110 Uiso 1 1 calc R U
H43B H 0.347203 1.046442 0.454329 0.110 Uiso 1 1 calc R U
H43C H 0.275611 1.025524 0.563466 0.110 Uiso 1 1 calc R U
Er1 Er 0.02437(3) 0.52053(2) 0.86449(2) 0.01863(10) Uani 1 1 d . .
Er2 Er -0.02347(3) 0.81484(2) 0.74712(2) 0.01879(10) Uani 1 1 d . .
N1 N 0.2390(8) 0.2765(5) 0.7058(5) 0.0438(17) Uani 1 1 d . .
N2 N 0.2377(9) 0.9290(6) 0.4766(6) 0.058(2) Uani 1 1 d . .
O1 O -0.7439(4) 1.1394(3) 1.2957(3) 0.0259(11) Uani 1 1 d . .
O2 O -0.7615(4) 1.1682(4) 1.1447(3) 0.0270(11) Uani 1 1 d . .
O3 O 0.0912(5) 1.0033(4) 1.2396(4) 0.0323(12) Uani 1 1 d . .
O4 O -0.0700(5) 1.0939(3) 1.1637(4) 0.0289(11) Uani 1 1 d . .
O5 O 0.0257(4) 0.5986(3) 1.0082(3) 0.0221(10) Uani 1 1 d . .
O6 O 0.0075(4) 0.7000(3) 0.8792(3) 0.0230(10) Uani 1 1 d . .
O7 O 0.2107(4) 0.4373(3) 1.0724(3) 0.0240(10) Uani 1 1 d . .
O8 O 0.2383(4) 0.4639(3) 0.9136(3) 0.0252(10) Uani 1 1 d . .
O9 O 0.1956(4) 0.5724(3) 0.7436(3) 0.0247(10) Uani 1 1 d . .
O10 O 0.2125(4) 0.7336(3) 0.7190(3) 0.0243(10) Uani 1 1 d . .
O11 O 0.9114(5) 0.5718(5) 0.7402(4) 0.0504(17) Uani 1 1 d . .
O12 O 0.9731(5) 0.7013(4) 0.6455(5) 0.0487(17) Uani 1 1 d . .
O13 O 0.0725(6) 0.3767(4) 0.7963(4) 0.0436(15) Uani 1 1 d . .
O14 O 0.0668(6) 0.8953(4) 0.6040(4) 0.0414(14) Uani 1 1 d . .

loop_
_atom_site_aniso_label
_atom_site_aniso_U_11
_atom_site_aniso_U_22
_atom_site_aniso_U_33
_atom_site_aniso_U_23
_atom_site_aniso_U_13
_atom_site_aniso_U_12
C1 0.012(3) 0.023(3) 0.030(4) -0.008(3) -0.004(3) -0.001(2)
C2 0.020(3) 0.015(3) 0.027(4) -0.006(3) -0.004(3) -0.002(2)
C3 0.024(3) 0.029(4) 0.027(4) -0.006(3) -0.008(3) 0.004(3)
C4 0.022(3) 0.025(4) 0.025(4) -0.007(3) 0.004(3) 0.004(3)
C5 0.022(3) 0.026(4) 0.025(4) -0.008(3) -0.006(3) -0.003(3)
C6 0.020(3) 0.021(3) 0.025(4) -0.003(3) -0.006(3) 0.005(3)
C7 0.020(3) 0.014(3) 0.023(3) -0.003(3) 0.004(2) -0.003(2)
C8 0.018(3) 0.016(3) 0.020(3) -0.003(3) -0.005(2) -0.003(2)
C9 0.021(3) 0.013(3) 0.021(3) -0.003(3) -0.005(2) 0.004(2)
C10 0.020(3) 0.022(3) 0.021(3) -0.006(3) -0.004(2) -0.008(2)
C11 0.011(3) 0.026(4) 0.026(4) -0.010(3) -0.008(2) -0.003(2)
C12 0.018(3) 0.028(4) 0.031(4) -0.008(3) -0.001(3) -0.004(3)
C13 0.016(3) 0.020(3) 0.027(4) -0.006(3) 0.001(2) -0.004(2)
C14 0.012(3) 0.029(4) 0.028(4) -0.009(3) -0.005(2) -0.003(2)
C15 0.015(3) 0.021(3) 0.022(3) -0.007(3) -0.005(2) -0.006(2)
C16 0.017(3) 0.015(3) 0.027(4) -0.005(3) -0.004(2) -0.006(2)
C17 0.022(3) 0.032(4) 0.019(3) -0.010(3) -0.004(2) -0.005(3)
C18 0.016(3) 0.032(4) 0.025(4) -0.011(3) 0.003(3) -0.006(3)
C19 0.018(3) 0.028(4) 0.029(4) 0.006(3) 0.004(3) -0.004(3)
C20 0.021(3) 0.023(4) 0.032(4) 0.011(3) -0.005(3) 0.007(3)
C21 0.020(3) 0.017(3) 0.031(4) -0.006(3) -0.005(3) -0.005(2)
C22 0.019(3) 0.017(3) 0.032(4) -0.008(3) -0.004(3) -0.006(2)
C23 0.018(3) 0.019(3) 0.027(4) -0.011(3) -0.007(2) 0.003(2)
C24 0.019(3) 0.023(3) 0.023(3) -0.008(3) -0.008(2) -0.002(2)
C25 0.018(3) 0.022(3) 0.030(4) -0.009(3) -0.003(3) -0.008(2)
C26 0.018(3) 0.018(3) 0.026(4) -0.008(3) 0.005(2) 0.001(2)
C27 0.019(3) 0.021(3) 0.023(4) -0.006(3) 0.002(2) 0.003(2)
C28 0.019(3) 0.023(3) 0.023(4) -0.005(3) -0.004(2) -0.003(2)
C29 0.016(3) 0.021(3) 0.016(3) -0.006(3) -0.005(2) -0.002(2)
C30 0.015(3) 0.016(3) 0.020(3) -0.006(3) -0.003(2) 0.002(2)
C31 0.014(2) 0.038(3) 0.030(3) -0.015(2) -0.0076(18) 0.0024(19)
C32 0.014(2) 0.038(3) 0.030(3) -0.015(2) -0.0076(18) 0.0024(19)
C33 0.019(3) 0.023(3) 0.022(3) -0.005(3) -0.006(2) -0.002(2)
C34 0.068(6) 0.029(4) 0.034(5) -0.011(4) 0.016(4) -0.018(4)
C35 0.050(5) 0.049(5) 0.053(6) -0.012(5) 0.013(4) -0.019(4)
C36 0.091(7) 0.036(5) 0.026(5) -0.006(4) 0.008(4) 0.021(5)
C37 0.079(7) 0.050(6) 0.037(5) -0.010(4) -0.026(5) 0.023(5)
C38 0.074(6) 0.032(4) 0.026(4) -0.006(4) -0.007(4) -0.009(4)
C39 0.043(5) 0.056(6) 0.046(5) -0.003(5) -0.015(4) -0.011(4)
C40 0.099(8) 0.054(6) 0.043(6) -0.006(5) -0.015(5) -0.036(6)
C41 0.072(7) 0.070(7) 0.053(6) -0.011(6) -0.002(5) -0.017(6)
C42 0.065(6) 0.057(6) 0.055(6) -0.003(5) 0.012(5) -0.010(5)
C43 0.093(8) 0.067(7) 0.062(7) -0.034(6) -0.026(6) 0.009(6)
Er1 0.01192(15) 0.02257(17) 0.02220(17) -0.01258(13) 0.00312(10) -0.00439(11)
Er2 0.01351(15) 0.01690(16) 0.02471(18) -0.00643(12) -0.00409(11) 0.00379(11)
N1 0.062(5) 0.024(3) 0.038(4) -0.006(3) 0.011(3) -0.008(3)
N2 0.060(5) 0.058(5) 0.052(5) -0.010(4) 0.008(4) -0.019(4)
O1 0.017(2) 0.030(3) 0.031(3) -0.014(2) -0.0046(19) 0.0023(19)
O2 0.016(2) 0.034(3) 0.029(3) -0.005(2) -0.0066(19) 0.0048(19)
O3 0.029(3) 0.034(3) 0.039(3) -0.015(2) -0.014(2) -0.002(2)
O4 0.022(2) 0.025(3) 0.043(3) -0.011(2) -0.007(2) -0.0062(19)
O5 0.019(2) 0.022(2) 0.028(3) -0.007(2) -0.0040(18) -0.0059(18)
O6 0.019(2) 0.024(2) 0.027(3) -0.013(2) -0.0086(18) 0.0057(18)
O7 0.016(2) 0.030(3) 0.030(3) -0.014(2) -0.0063(19) -0.0030(18)
O8 0.016(2) 0.031(3) 0.027(3) -0.009(2) -0.0050(18) 0.0052(18)
O9 0.015(2) 0.029(3) 0.030(3) -0.012(2) 0.0048(18) -0.0050(18)
O10 0.017(2) 0.025(3) 0.033(3) -0.010(2) -0.0040(18) -0.0039(18)
O11 0.021(3) 0.104(5) 0.028(3) -0.021(3) -0.008(2) -0.005(3)
O12 0.030(3) 0.044(3) 0.080(5) -0.040(3) -0.027(3) 0.015(2)
O13 0.060(4) 0.039(3) 0.033(3) -0.022(3) 0.020(3) -0.027(3)
O14 0.058(3) 0.042(3) 0.021(3) -0.006(2) 0.015(2) -0.023(3)

loop_
_atom_type_symbol
_atom_type_description
_atom_type_scat_dispersion_real
_atom_type_scat_dispersion_imag
_atom_type_scat_source
C C 0.0033 0.0016 'International Tables Vol C Tables 4.2.6.8 and 6.1.1.4'
H H 0.0000 0.0000 'International Tables Vol C Tables 4.2.6.8 and 6.1.1.4'
N N 0.0061 0.0033 'International Tables Vol C Tables 4.2.6.8 and 6.1.1.4'
O O 0.0106 0.0060 'International Tables Vol C Tables 4.2.6.8 and 6.1.1.4'
Er Er -0.2586 4.9576 'International Tables Vol C Tables 4.2.6.8 and 6.1.1.4'

loop_
_geom_angle_atom_site_label_1
_geom_angle_atom_site_label_2
_geom_angle_atom_site_label_3
_geom_angle
_geom_angle_site_symmetry_1
_geom_angle_site_symmetry_3
O1 C1 O2 120.0(5) . .
O1 C1 C2 121.8(6) . .
O2 C1 C2 118.1(6) . .
O1 C1 Er2 62.1(3) . 2_477
O2 C1 Er2 59.0(3) . 2_477
C2 C1 Er2 166.5(4) . 2_477
C3 C2 C5 119.3(6) . .
C3 C2 C1 120.7(6) . .
C5 C2 C1 119.9(6) . .
C2 C3 C4 120.8(6) . .
C2 C3 H3 119.6 . .
C4 C3 H3 119.6 . .
C3 C4 C7 120.6(6) . .
C3 C4 H4 119.7 . .
C7 C4 H4 119.7 . .
C6 C5 C2 119.5(6) . .
C6 C5 H5 120.2 . .
C2 C5 H5 120.2 . .
C5 C6 C7 121.3(6) . .
C5 C6 H6 119.3 . .
C7 C6 H6 119.3 . .
C4 C7 C6 118.3(6) . .
C4 C7 C8 121.1(6) . .
C6 C7 C8 120.5(6) . .
C9 C8 C13 118.6(5) . .
C9 C8 C7 119.1(5) . .
C13 C8 C7 122.1(5) . .
C8 C9 C10 122.3(6) . .
C8 C9 H9 118.8 . .
C10 C9 H9 118.8 . .
C9 C10 C15 119.9(6) . .
C9 C10 C11 119.8(5) . .
C15 C10 C11 120.2(5) . .
O5 C11 O6 119.4(5) . .
O5 C11 C10 119.7(6) . .
O6 C11 C10 120.9(6) . .
O5 C11 Er1 59.0(3) . .
O6 C11 Er1 60.5(3) . .
C10 C11 Er1 178.5(5) . .
O3 C12 O4 119.3(6) . .
O3 C12 C13 120.3(6) . .
O4 C12 C13 120.3(6) . .
O3 C12 Er2 63.4(4) . 2_577
O4 C12 Er2 56.0(3) . 2_577
C13 C12 Er2 173.5(5) . 2_577
C14 C13 C8 119.6(6) . .
C14 C13 C12 117.7(5) . .
C8 C13 C12 122.4(5) . .
C13 C14 C15 121.9(5) . .
C13 C14 H14 119.0 . .
C15 C14 H14 119.0 . .
C10 C15 C14 117.5(5) . .
C10 C15 C16 125.3(5) . 2_667
C14 C15 C16 117.1(5) . 2_667
C19 C16 C17 118.7(6) . .
C19 C16 C15 119.5(6) . 2_667
C17 C16 C15 121.5(6) . 2_667
C16 C17 C18 120.6(6) . .
C16 C17 H17 119.7 . .
C18 C17 H17 119.7 . .
C21 C18 C17 120.5(6) . .
C21 C18 H18 119.7 . .
C17 C18 H18 119.7 . .
C16 C19 C20 121.2(6) . .
C16 C19 H19 119.4 . .
C20 C19 H19 119.4 . .
C19 C20 C21 120.1(6) . .
C19 C20 H20 119.9 . .
C21 C20 H20 119.9 . .
C18 C21 C20 118.6(6) . .
C18 C21 C22 121.9(6) . .
C20 C21 C22 119.5(6) . .
O8 C22 O7 124.8(6) . .
O8 C22 C21 117.3(6) . .
O7 C22 C21 117.8(6) . .
O10 C23 O9 126.3(6) . .
O10 C23 C24 117.0(6) . .
O9 C23 C24 116.7(5) . .
C27 C24 C25 119.1(6) . .
C27 C24 C23 121.8(5) . .
C25 C24 C23 119.1(5) . .
C24 C25 C26 120.6(6) . .
C24 C25 H25 119.7 . .
C26 C25 H25 119.7 . .
C25 C26 C29 120.3(6) . .
C25 C26 H26 119.9 . .
C29 C26 H26 119.9 . .
C28 C27 C24 120.5(6) . .
C28 C27 H27 119.8 . .
C24 C27 H27 119.8 . .
C27 C28 C29 121.8(6) . .
C27 C28 H28 119.1 . .
C29 C28 H28 119.1 . .
C26 C29 C28 117.8(5) . .
C26 C29 C30 119.7(5) . .
C28 C29 C30 122.5(5) . .
C31 C30 C33 117.5(6) . 2_766
C31 C30 C29 122.9(5) . .
C33 C30 C29 119.6(5) 2_766 .
C30 C31 C33 120.5(6) . .
C30 C31 C32 124.0(6) . .
C33 C31 C32 115.5(5) . .
O12 C32 O11 125.2(7) . .
O12 C32 C31 119.9(7) . .
O11 C32 C31 114.9(7) . .
C31 C33 C30 122.0(6) . 2_766
C31 C33 H33 119.0 . .
C30 C33 H33 119.0 2_766 .
O13 C34 N1 125.9(9) . .
O13 C34 C38 128.8(9) . .
N1 C34 C38 105.3(7) . .
N1 C35 H35A 109.5 . .
N1 C35 H35B 109.5 . .
H35A C35 H35B 109.5 . .
N1 C35 H35C 109.5 . .
H35A C35 H35C 109.5 . .
H35B C35 H35C 109.5 . .
N1 C36 C37 100.1(7) . .
N1 C36 H36A 111.7 . .
C37 C36 H36A 111.7 . .
N1 C36 H36B 111.7 . .
C37 C36 H36B 111.7 . .
H36A C36 H36B 109.5 . .
C38 C37 C36 102.7(7) . .
C38 C37 H37A 111.2 . .
C36 C37 H37A 111.2 . .
C38 C37 H37B 111.2 . .
C36 C37 H37B 111.2 . .
H37A C37 H37B 109.1 . .
C37 C38 C34 107.0(8) . .
C37 C38 H38A 110.3 . .
C34 C38 H38A 110.3 . .
C37 C38 H38B 110.3 . .
C34 C38 H38B 110.3 . .
H38A C38 H38B 108.6 . .
O14 C39 N2 121.7(8) . .
O14 C39 C40 132.9(8) . .
N2 C39 C40 105.4(8) . .
C41 C40 C39 100.0(8) . .
C41 C40 H40A 111.8 . .
C39 C40 H40A 111.8 . .
C41 C40 H40B 111.8 . .
C39 C40 H40B 111.8 . .
H40A C40 H40B 109.5 . .
C42 C41 C40 105.2(9) . .
C42 C41 H41A 110.7 . .
C40 C41 H41A 110.7 . .
C42 C41 H41B 110.7 . .
C40 C41 H41B 110.7 . .
H41A C41 H41B 108.8 . .
N2 C42 C41 103.2(8) . .
N2 C42 H42A 111.1 . .
C41 C42 H42A 111.1 . .
N2 C42 H42B 111.1 . .
C41 C42 H42B 111.1 . .
H42A C42 H42B 109.1 . .
N2 C43 H43A 109.5 . .
N2 C43 H43B 109.5 . .
H43A C43 H43B 109.5 . .
N2 C43 H43C 109.5 . .
H43A C43 H43C 109.5 . .
H43B C43 H43C 109.5 . .
O11 Er1 O13 81.4(2) 1_455 .
O11 Er1 O7 74.00(18) 1_455 2_567
O13 Er1 O7 112.19(18) . 2_567
O11 Er1 O8 146.49(18) 1_455 .
O13 Er1 O8 84.3(2) . .
O7 Er1 O8 139.49(16) 2_567 .
O11 Er1 O9 75.08(18) 1_455 .
O13 Er1 O9 86.26(17) . .
O7 Er1 O9 140.72(17) 2_567 .
O8 Er1 O9 73.86(17) . .
O11 Er1 O5 128.75(19) 1_455 2_567
O13 Er1 O5 75.89(18) . 2_567
O7 Er1 O5 73.23(16) 2_567 2_567
O8 Er1 O5 75.79(16) . 2_567
O9 Er1 O5 146.04(16) . 2_567
O11 Er1 O5 132.06(19) 1_455 .
O13 Er1 O5 145.3(2) . .
O7 Er1 O5 76.18(14) 2_567 .
O8 Er1 O5 70.92(15) . .
O9 Er1 O5 108.67(15) . .
O5 Er1 O5 74.75(16) 2_567 .
O11 Er1 O6 85.4(2) 1_455 .
O13 Er1 O6 159.03(18) . .
O7 Er1 O6 79.37(15) 2_567 .
O8 Er1 O6 98.12(15) . .
O9 Er1 O6 74.57(15) . .
O5 Er1 O6 124.97(15) 2_567 .
O5 Er1 O6 52.56(15) . .
O11 Er1 C11 109.8(2) 1_455 .
O13 Er1 C11 167.7(2) . .
O7 Er1 C11 76.65(15) 2_567 .
O8 Er1 C11 83.54(16) . .
O9 Er1 C11 91.78(17) . .
O5 Er1 C11 99.61(18) 2_567 .
O5 Er1 C11 25.82(17) . .
O6 Er1 C11 26.74(18) . .
O11 Er1 Er1 144.67(13) 1_455 2_567
O13 Er1 Er1 112.32(15) . 2_567
O7 Er1 Er1 70.67(12) 2_567 2_567
O8 Er1 Er1 68.82(12) . 2_567
O9 Er1 Er1 135.69(11) . 2_567
O5 Er1 Er1 38.41(10) 2_567 2_567
O5 Er1 Er1 36.34(11) . 2_567
O6 Er1 Er1 87.74(11) . 2_567
C11 Er1 Er1 61.50(14) . 2_567
O12 Er2 O14 80.0(2) 1_455 .
O12 Er2 O10 76.99(16) 1_455 .
O14 Er2 O10 77.71(19) . .
O12 Er2 O4 158.58(17) 1_455 2_577
O14 Er2 O4 93.43(19) . 2_577
O10 Er2 O4 81.72(15) . 2_577
O12 Er2 O2 108.39(19) 1_455 2_477
O14 Er2 O2 136.57(19) . 2_477
O10 Er2 O2 145.47(17) . 2_477
O4 Er2 O2 90.48(16) 2_577 2_477
O12 Er2 O6 96.1(2) 1_455 .
O14 Er2 O6 150.93(18) . .
O10 Er2 O6 73.36(16) . .
O4 Er2 O6 79.78(16) 2_577 .
O2 Er2 O6 72.16(15) 2_477 .
O12 Er2 O1 75.72(16) 1_455 2_477
O14 Er2 O1 88.4(2) . 2_477
O10 Er2 O1 151.12(15) . 2_477
O4 Er2 O1 124.77(15) 2_577 2_477
O2 Er2 O1 55.10(16) 2_477 2_477
O6 Er2 O1 118.80(16) . 2_477
O12 Er2 O3 139.58(19) 1_455 2_577
O14 Er2 O3 72.01(18) . 2_577
O10 Er2 O3 122.75(15) . 2_577
O4 Er2 O3 53.73(16) 2_577 2_577
O2 Er2 O3 75.91(17) 2_477 2_577
O6 Er2 O3 122.38(16) . 2_577
O1 Er2 O3 74.98(15) 2_477 2_577
O12 Er2 C1 94.54(18) 1_455 2_477
O14 Er2 C1 111.6(2) . 2_477
O10 Er2 C1 166.47(18) . 2_477
O4 Er2 C1 106.81(17) 2_577 2_477
O2 Er2 C1 27.91(18) 2_477 2_477
O6 Er2 C1 97.44(18) . 2_477
O1 Er2 C1 27.50(18) 2_477 2_477
O3 Er2 C1 70.45(17) 2_577 2_477
O12 Er2 C12 162.0(2) 1_455 2_577
O14 Er2 C12 82.5(2) . 2_577
O10 Er2 C12 103.39(16) . 2_577
O4 Er2 C12 27.02(18) 2_577 2_577
O2 Er2 C12 81.74(18) 2_477 2_577
O6 Er2 C12 101.30(18) . 2_577
O1 Er2 C12 99.66(17) 2_477 2_577
O3 Er2 C12 26.72(18) 2_577 2_577
C1 Er2 C12 87.95(18) 2_477 2_577
C34 N1 C36 118.8(8) . .
C34 N1 C35 120.6(7) . .
C36 N1 C35 120.4(7) . .
C39 N2 C42 114.1(8) . .
C39 N2 C43 129.0(8) . .
C42 N2 C43 116.8(8) . .
C1 O1 Er2 90.4(4) . 2_477
C1 O2 Er2 93.1(4) . 2_477
C12 O3 Er2 89.9(4) . 2_577
C12 O4 Er2 97.0(4) . 2_577
C11 O5 Er1 154.1(4) . 2_567
C11 O5 Er1 95.2(4) . .
Er1 O5 Er1 105.25(16) 2_567 .
C11 O6 Er2 147.7(4) . .
C11 O6 Er1 92.8(4) . .
Er2 O6 Er1 119.48(17) . .
C22 O7 Er1 136.5(4) . 2_567
C22 O8 Er1 139.1(4) . .
C23 O9 Er1 142.0(4) . .
C23 O10 Er2 130.2(4) . .
C32 O11 Er1 132.2(4) . 1_655
C32 O12 Er2 132.8(6) . 1_655
C34 O13 Er1 156.1(6) . .
C39 O14 Er2 134.5(6) . .

loop_
_geom_bond_atom_site_label_1
_geom_bond_atom_site_label_2
_geom_bond_distance
_geom_bond_site_symmetry_2
C1 O1 1.255(8) .
C1 O2 1.275(8) .
C1 C2 1.496(8) .
C1 Er2 2.719(6) 2_477
C2 C3 1.378(10) .
C2 C5 1.391(9) .
C3 C4 1.383(8) .
C3 H3 0.9500 .
C4 C7 1.386(10) .
C4 H4 0.9500 .
C5 C6 1.384(9) .
C5 H5 0.9500 .
C6 C7 1.389(9) .
C6 H6 0.9500 .
C7 C8 1.494(8) .
C8 C9 1.381(8) .
C8 C13 1.395(8) .
C9 C10 1.378(8) .
C9 H9 0.9500 .
C10 C15 1.399(8) .
C10 C11 1.490(8) .
C11 O5 1.248(8) .
C11 O6 1.286(8) .
C11 Er1 2.854(6) .
C12 O3 1.252(8) .
C12 O4 1.275(8) .
C12 C13 1.483(9) .
C12 Er2 2.785(7) 2_577
C13 C14 1.378(8) .
C14 C15 1.412(8) .
C14 H14 0.9500 .
C15 C16 1.497(8) 2_667
C16 C19 1.380(10) .
C16 C17 1.385(9) .
C17 C18 1.389(9) .
C17 H17 0.9500 .
C18 C21 1.387(10) .
C18 H18 0.9500 .
C19 C20 1.382(9) .
C19 H19 0.9500 .
C20 C21 1.398(10) .
C20 H20 0.9500 .
C21 C22 1.491(8) .
C22 O8 1.258(8) .
C22 O7 1.265(8) .
C23 O10 1.246(7) .
C23 O9 1.268(8) .
C23 C24 1.497(8) .
C24 C27 1.382(9) .
C24 C25 1.393(8) .
C25 C26 1.398(8) .
C25 H25 0.9500 .
C26 C29 1.391(8) .
C26 H26 0.9500 .
C27 C28 1.367(8) .
C27 H27 0.9500 .
C28 C29 1.405(8) .
C28 H28 0.9500 .
C29 C30 1.479(8) .
C30 C31 1.375(8) .
C30 C33 1.404(8) 2_766
C31 C33 1.411(9) .
C31 C32 1.491(9) .
C32 O12 1.205(9) .
C32 O11 1.284(9) .
C33 H33 0.9500 .
C34 O13 1.213(9) .
C34 N1 1.288(11) .
C34 C38 1.479(12) .
C35 N1 1.523(12) .
C35 H35A 0.9800 .
C35 H35B 0.9800 .
C35 H35C 0.9800 .
C36 N1 1.400(10) .
C36 C37 1.555(14) .
C36 H36A 0.9900 .
C36 H36B 0.9900 .
C37 C38 1.469(11) .
C37 H37A 0.9900 .
C37 H37B 0.9900 .
C38 H38A 0.9900 .
C38 H38B 0.9900 .
C39 O14 1.263(10) .
C39 N2 1.351(12) .
C39 C40 1.600(13) .
C40 C41 1.510(14) .
C40 H40A 0.9900 .
C40 H40B 0.9900 .
C41 C42 1.491(14) .
C41 H41A 0.9900 .
C41 H41B 0.9900 .
C42 N2 1.454(12) .
C42 H42A 0.9900 .
C42 H42B 0.9900 .
C43 N2 1.526(12) .
C43 H43A 0.9800 .
C43 H43B 0.9800 .
C43 H43C 0.9800 .
Er1 O11 2.246(5) 1_455
Er1 O13 2.255(5) .
Er1 O7 2.272(4) 2_567
Er1 O8 2.285(4) .
Er1 O9 2.304(4) .
Er1 O5 2.342(5) 2_567
Er1 O5 2.456(4) .
Er1 O6 2.486(4) .
Er1 Er1 3.8140(8) 2_567
Er2 O12 2.288(5) 1_455
Er2 O14 2.307(5) .
Er2 O10 2.324(4) .
Er2 O4 2.325(4) 2_577
Er2 O2 2.334(5) 2_477
Er2 O6 2.339(5) .
Er2 O1 2.402(4) 2_477
Er2 O3 2.490(5) 2_577
